data_4514881
loop_
_publ_author_name
'Gao, Xing'
'Xia, Miaoren'
'Yuan, Chunhao'
'Zhou, Leijie'
'Sun, Wei'
'Li, Cheng'
'Wu, Bo'
'Zhu, Dongyu'
'Zhang, Cheng'
'Zheng, Bing'
'Wang, Dongqi'
'Guo, Hongchao'

_publ_section_title
;
 Enantioselective Synthesis of Chiral Medium-Sized Cyclic Compounds via
 Tandem Cycloaddition/Cope Rearrangement Strategy
;
_journal_issue 3
_journal_name_full 'ACS Catalysis'
_journal_page_first 1645
_journal_paper_doi 10.1021/acscatal.8b04590
_journal_volume 9
_journal_year 2019
_chemical_formula_moiety 'C17 H16 Br2 O5'
_chemical_formula_sum 'C17 H16 Br2 O5'
_chemical_formula_weight 460.12
_space_group_crystal_system monoclinic
_space_group_IT_number 14
_space_group_name_Hall '-P 2ybc'
_space_group_name_H-M_alt 'P 1 21/c 1'
_symmetry_space_group_name_Hall '-P 2ybc'
_symmetry_space_group_name_H-M 'P 1 21/c 1'
_atom_sites_solution_hydrogens geom
_audit_creation_date 2018-11-02
_audit_creation_method
;
Olex2 1.2
(compiled 2018.05.29 svn.r3508 for OlexSys, GUI svn.r5506)
;
_cell_angle_alpha 90
_cell_angle_beta 114.021(4)
_cell_angle_gamma 90
_cell_formula_units_Z 8
_cell_length_a 20.6470(6)
_cell_length_b 10.3884(2)
_cell_length_c 17.2385(5)
_cell_measurement_reflns_used 11877
_cell_measurement_temperature 169.99(10)
_cell_measurement_theta_max 72.9190
_cell_measurement_theta_min 2.3990
_cell_volume 3377.26(19)
_computing_cell_refinement 'CrysAlisPro 1.171.40.14e (Rigaku OD, 2018)'
_computing_data_collection 'CrysAlisPro 1.171.40.14e (Rigaku OD, 2018)'
_computing_data_reduction 'CrysAlisPro 1.171.40.14e (Rigaku OD, 2018)'
_computing_molecular_graphics 'Olex2 (Dolomanov et al., 2009)'
_computing_publication_material 'Olex2 (Dolomanov et al., 2009)'
_computing_structure_refinement 'ShelXL (Sheldrick, 2015)'
_computing_structure_solution 'SHELXT 2018/2 (Sheldrick, 2018)'
_diffrn_ambient_environment N~2~
_diffrn_ambient_temperature 169.99(10)
_diffrn_detector 'CCD plate'
_diffrn_detector_type HyPix
_diffrn_measured_fraction_theta_full 0.997
_diffrn_measured_fraction_theta_max 0.941
_diffrn_measurement_details
;
List of Runs (angles in degrees, time in seconds):

  # Type    Start    End  Width  t~exp~   \w     \q     \k     \f   Frames
--------------------------------------------------------------------------
  1  \w    -53.00 -27.00   0.50    1.20    --  -47.32 106.00  76.00   52
  2  \w      4.00  85.00   0.50    1.20    --   47.32-106.00 -22.00  162
  3  \w   -165.00 -94.00   0.50    1.50    --  -99.00-106.00 -22.00  142
  4  \w    -89.00 -64.00   0.50    1.50    --  -99.00 106.00  76.00   50
  5  \w     96.00 169.00   0.50    1.50    --  103.25 106.00  76.00  146
  6  \w     68.00 101.00   0.50    1.50    --  103.25-106.00 -22.00   66
  7  \w   -107.00 -75.00   0.50    1.20    --  -47.32-125.00  90.00   64
  8  \w   -119.00 -74.00   0.50    1.20    --  -47.32-125.00  60.00   90
  9  \w   -116.00 -87.00   0.50    1.20    --  -47.32-125.00 120.00   58
 10  \w     29.00 119.00   0.50    1.20    --   47.32  77.00  60.00  180
 11  \w    -89.00 -49.00   0.50    1.50    --  -99.00  77.00  90.00   80
 12  \w   -107.00 -26.00   0.50    1.50    --  -99.00  30.00  90.00  162
 13  \w   -112.00 -28.00   0.50    1.50    --  -99.00  45.00 -60.00  168
 14  \w   -168.00-137.00   0.50    1.50    --  -99.00 -45.00   0.00   62
 15  \w   -147.00 -85.00   0.50    1.50    --  -99.00 -15.00  30.00  124
 16  \w   -132.00-106.00   0.50    1.50    --  -99.00 -45.00   0.00   52
 17  \w     59.00 108.00   0.50    1.50    --  103.25 -94.00   0.00   98
 18  \w    100.00 138.00   0.50    1.50    --  103.25  15.00-180.00   76
;
_diffrn_measurement_device 'four-circle diffractometer'
_diffrn_measurement_device_type 'XtaLAB Synergy R, HyPix'
_diffrn_measurement_method '\w scans'
_diffrn_orient_matrix_type 'CrysAlisPro convention (1999,Acta A55,543-557)'
_diffrn_orient_matrix_UB_11 0.0357903000
_diffrn_orient_matrix_UB_12 0.1283882000
_diffrn_orient_matrix_UB_13 0.0390010000
_diffrn_orient_matrix_UB_21 -0.0733556000
_diffrn_orient_matrix_UB_22 0.0645035000
_diffrn_orient_matrix_UB_23 -0.0295738000
_diffrn_orient_matrix_UB_31 -0.0038311000
_diffrn_orient_matrix_UB_32 -0.0367679000
_diffrn_orient_matrix_UB_33 0.0846121000
_diffrn_radiation_monochromator mirror
_diffrn_radiation_probe x-ray
_diffrn_radiation_type CuK\a
_diffrn_radiation_wavelength 1.54184
_diffrn_reflns_av_R_equivalents 0.0476
_diffrn_reflns_av_unetI/netI 0.0326
_diffrn_reflns_Laue_measured_fraction_full 0.997
_diffrn_reflns_Laue_measured_fraction_max 0.941
_diffrn_reflns_limit_h_max 25
_diffrn_reflns_limit_h_min -25
_diffrn_reflns_limit_k_max 11
_diffrn_reflns_limit_k_min -12
_diffrn_reflns_limit_l_max 21
_diffrn_reflns_limit_l_min -16
_diffrn_reflns_number 21309
_diffrn_reflns_point_group_measured_fraction_full 0.997
_diffrn_reflns_point_group_measured_fraction_max 0.941
_diffrn_reflns_theta_full 67.684
_diffrn_reflns_theta_max 75.811
_diffrn_reflns_theta_min 2.343
_diffrn_source 'Rotating-anode X-ray tube'
_diffrn_source_type 'PhotonJet R (Cu) X-ray Source'
_exptl_absorpt_coefficient_mu 6.315
_exptl_absorpt_correction_T_max 1.00000
_exptl_absorpt_correction_T_min 0.74555
_exptl_absorpt_correction_type multi-scan
_exptl_absorpt_process_details
;
CrysAlisPro 1.171.40.14e (Rigaku Oxford Diffraction, 2018)
Empirical absorption correction using spherical harmonics,
 implemented in SCALE3 ABSPACK scaling algorithm.
;
_exptl_crystal_colour white
_exptl_crystal_colour_primary white
_exptl_crystal_density_diffrn 1.810
_exptl_crystal_description prism
_exptl_crystal_F_000 1824
_exptl_crystal_size_max 0.123
_exptl_crystal_size_mid 0.058
_exptl_crystal_size_min 0.056
_refine_diff_density_max 0.890
_refine_diff_density_min -0.955
_refine_diff_density_rms 0.114
_refine_ls_extinction_method none
_refine_ls_goodness_of_fit_ref 1.093
_refine_ls_hydrogen_treatment constr
_refine_ls_matrix_type full
_refine_ls_number_parameters 472
_refine_ls_number_reflns 6597
_refine_ls_number_restraints 80
_refine_ls_restrained_S_all 1.112
_refine_ls_R_factor_all 0.0625
_refine_ls_R_factor_gt 0.0528
_refine_ls_shift/su_max 0.001
_refine_ls_shift/su_mean 0.000
_refine_ls_structure_factor_coef Fsqd
_refine_ls_weighting_details 'w=1/[\s^2^(Fo^2^)+(0.0953P)^2^+4.3538P] where P=(Fo^2^+2Fc^2^)/3'
_refine_ls_weighting_scheme calc
_refine_ls_wR_factor_gt 0.1519
_refine_ls_wR_factor_ref 0.1666
_reflns_Friedel_coverage 0.000
_reflns_number_gt 5447
_reflns_number_total 6597
_reflns_threshold_expression 'I > 2\s(I)'
_cod_data_source_file cs8b04590_si_006.cif
_cod_data_source_block tx73
_cod_original_cell_volume 3377.26(18)
_cod_database_code 4514881
_shelx_shelxl_version_number 2016/6
_chemical_oxdiff_formula CHOBr
_shelx_space_group_comment
;
The symmetry employed for this shelxl refinement is uniquely defined
by the following loop, which should always be used as a source of
symmetry information in preference to the above space-group names.
They are only intended as comments.
;
_reflns_odcompleteness_completeness 99.91
_reflns_odcompleteness_iscentric 1
_reflns_odcompleteness_theta 66.97
_olex2_refinement_description
;
1. Fixed Uiso
 At 1.2 times of:
  All C(H) groups, All C(H,H) groups
 At 1.5 times of:
  All C(H,H,H) groups
2. Restrained distances
 Br0A-C24
 1.94 with sigma of 0.01
 Br4-C24 = Br1-C1 = Br1A-C1 = Br2A-C4 = Br2-C4
 1.94 with sigma of 0.01
 Br3-C18 = Br-C18
 1.94 with sigma of 0.01
3. Uiso/Uaniso restraints and constraints
Br1 \\sim Br2 \\sim Br3 \\sim Br4 \\sim Br \\sim Br0A \\sim Br1A \\sim Br2A:
within 1.7A with sigma of 0.02 and sigma for terminal atoms of 0.04
Uanis(Br4) \\sim Ueq, Uanis(Br0A) \\sim Ueq, Uanis(Br1) \\sim Ueq, Uanis(Br1A)
\\sim Ueq, Uanis(Br2) \\sim Ueq, Uanis(Br2A) \\sim Ueq, Uanis(Br3) \\sim Ueq,
Uanis(Br) \\sim Ueq: with sigma of 0.01 and sigma for terminal atoms of 0.02
4. Others
 Sof(H11A)=Sof(H9B)=Sof(H33A)=Sof(H34A)=Sof(Br)=Sof(Br0A)=Sof(Br1A)=Sof(Br2A)=
 1-FVAR(1)
 Sof(H1)=Sof(H4)=Sof(Br1)=Sof(Br2)=Sof(H18)=Sof(H24)=Sof(Br3)=Sof(Br4)=FVAR(1)
5.a Ternary CH refined with riding coordinates:
 C1(H1), C1(H11A), C3(H3), C4(H4), C4(H9B), C8(H8), C18(H18), C18(H33A),
 C20(H20), C22(H22), C24(H24), C24(H34A)
5.b Secondary CH2 refined with riding coordinates:
 C2(H2A,H2B), C7(H7A,H7B), C23(H23A,H23B), C26(H26A,H26B)
5.c Aromatic/amide H refined with riding coordinates:
 C11(H11), C12(H12), C13(H13), C14(H14), C15(H15), C28(H28), C29(H29),
 C30(H30), C31(H31), C32(H32)
5.d Idealised Me refined as rotating group:
 C17(H17A,H17B,H17C), C34(H2,H34B,H34C)
;
_olex2_submission_special_instructions 'No special instructions were received'
_oxdiff_exptl_absorpt_empirical_details
;
Empirical correction (ABSPACK) includes:
- Absorption correction using spherical harmonics
- Frame scaling
;
_oxdiff_exptl_absorpt_empirical_full_max 2.150
_oxdiff_exptl_absorpt_empirical_full_min 0.483

loop_
_space_group_symop_operation_xyz
'x, y, z'
'-x, y+1/2, -z+1/2'
'-x, -y, -z'
'x, -y-1/2, z-1/2'

loop_
_atom_site_label
_atom_site_type_symbol
_atom_site_fract_x
_atom_site_fract_y
_atom_site_fract_z
_atom_site_U_iso_or_equiv
_atom_site_adp_type
_atom_site_occupancy
_atom_site_site_symmetry_order
_atom_site_calc_flag
_atom_site_refinement_flags_posn
_atom_site_refinement_flags_adp
_atom_site_refinement_flags_occupancy
_atom_site_disorder_assembly
_atom_site_disorder_group
O1 O 0.61659(18) 0.0472(3) 0.7041(2) 0.0491(7) Uani 1 1 d . . . . .
O2 O 0.55276(18) 0.1146(3) 0.7799(2) 0.0508(8) Uani 1 1 d . . . . .
O3 O 0.44579(18) 0.1625(3) 0.7660(2) 0.0546(8) Uani 1 1 d . . . . .
O7 O 0.71397(17) 0.4268(3) 0.7587(2) 0.0516(8) Uani 1 1 d . . . . .
O8 O 0.74747(17) 0.2249(3) 0.8002(2) 0.0536(8) Uani 1 1 d . . . . .
C1 C 0.5269(2) 0.3300(5) 0.5858(3) 0.0480(10) Uani 1 1 d D . . . .
H1 H 0.543192 0.419552 0.593695 0.058 Uiso 0.589(14) 1 calc R . P A 1
H11A H 0.542143 0.419991 0.589906 0.058 Uiso 0.411(14) 1 calc R . P A 2
C2 C 0.4703(2) 0.3199(5) 0.6213(3) 0.0479(10) Uani 1 1 d . . . . .
H2A H 0.444237 0.240086 0.602080 0.057 Uiso 1 1 calc R . . . .
H2B H 0.437038 0.390538 0.599568 0.057 Uiso 1 1 calc R . . . .
C3 C 0.5034(2) 0.3236(4) 0.7201(3) 0.0451(10) Uani 1 1 d . . . . .
H3 H 0.476707 0.386465 0.737812 0.054 Uiso 1 1 calc R . . . .
C4 C 0.5799(2) 0.3681(4) 0.7541(3) 0.0433(9) Uani 1 1 d D . . . .
H4 H 0.581732 0.448973 0.725804 0.052 Uiso 0.589(14) 1 calc R . P A 1
H9B H 0.583003 0.451474 0.729240 0.052 Uiso 0.411(14) 1 calc R . P A 2
C5 C 0.6230(2) 0.2683(4) 0.7317(3) 0.0408(9) Uani 1 1 d . . . . .
C6 C 0.5930(2) 0.2462(4) 0.6307(3) 0.0392(9) Uani 1 1 d . . . . .
C7 C 0.5730(3) 0.1022(4) 0.6245(3) 0.0471(10) Uani 1 1 d . . . . .
H7A H 0.523303 0.091930 0.613267 0.057 Uiso 1 1 calc R . . . .
H7B H 0.581747 0.061126 0.579078 0.057 Uiso 1 1 calc R . . . .
C8 C 0.6173(3) 0.1340(4) 0.7666(3) 0.0461(10) Uani 1 1 d . . . . .
H8 H 0.658836 0.118112 0.819658 0.055 Uiso 1 1 calc R . . . .
C9 C 0.4976(3) 0.1966(4) 0.7568(3) 0.0455(10) Uani 1 1 d . . . . .
C10 C 0.6502(2) 0.2720(4) 0.5968(3) 0.0422(9) Uani 1 1 d . . . . .
C11 C 0.6991(3) 0.1776(5) 0.6024(3) 0.0522(11) Uani 1 1 d . . . . .
H11 H 0.696192 0.097585 0.624952 0.063 Uiso 1 1 calc R . . . .
C12 C 0.7530(3) 0.2010(7) 0.5745(4) 0.0681(15) Uani 1 1 d . . . . .
H12 H 0.785039 0.136030 0.577964 0.082 Uiso 1 1 calc R . . . .
C13 C 0.7588(3) 0.3186(7) 0.5422(4) 0.0679(16) Uani 1 1 d . . . . .
H13 H 0.794705 0.333553 0.523815 0.081 Uiso 1 1 calc R . . . .
C14 C 0.7116(3) 0.4139(6) 0.5372(4) 0.0632(14) Uani 1 1 d . . . . .
H14 H 0.715403 0.494192 0.515485 0.076 Uiso 1 1 calc R . . . .
C15 C 0.6580(3) 0.3909(5) 0.5645(3) 0.0528(11) Uani 1 1 d . . . . .
H15 H 0.626424 0.456688 0.561112 0.063 Uiso 1 1 calc R . . . .
C16 C 0.6997(2) 0.3167(4) 0.7650(3) 0.0452(10) Uani 1 1 d . . . . .
C17 C 0.8203(3) 0.2665(6) 0.8285(5) 0.0752(18) Uani 1 1 d . . . . .
H17A H 0.826997 0.307241 0.782312 0.113 Uiso 1 1 calc GR . . . .
H17B H 0.851149 0.193305 0.847544 0.113 Uiso 1 1 calc GR . . . .
H17C H 0.831077 0.326537 0.874384 0.113 Uiso 1 1 calc GR . . . .
Br1 Br 0.48483(17) 0.2998(2) 0.46554(18) 0.0475(7) Uani 0.589(14) 1 d D U P A 1
Br2 Br 0.6129(3) 0.4020(5) 0.8761(3) 0.0449(6) Uani 0.589(14) 1 d D U P A 1
O4 O 0.6865(2) 0.8884(4) 0.8822(3) 0.0652(10) Uani 1 1 d . . . . .
O5 O 0.7982(2) 0.9073(3) 0.9038(2) 0.0604(9) Uani 1 1 d . . . . .
O6 O 0.87216(19) 0.9579(3) 0.8380(2) 0.0585(9) Uani 1 1 d . . . . .
O9 O 0.9303(2) 0.5511(4) 0.8670(3) 0.0684(10) Uani 1 1 d . . . . .
O10 O 0.9808(2) 0.7425(5) 0.9150(3) 0.0790(12) Uani 1 1 d . . . . .
C18 C 0.8027(2) 0.6508(5) 0.8596(3) 0.0484(10) Uani 1 1 d D . . . .
H18 H 0.798080 0.571877 0.826575 0.058 Uiso 0.589(14) 1 calc R . P A 1
H33A H 0.799130 0.568553 0.830246 0.058 Uiso 0.411(14) 1 calc R . P A 2
C19 C 0.8551(2) 0.7372(5) 0.8467(3) 0.0503(11) Uani 1 1 d . . . . .
C20 C 0.8614(3) 0.8697(5) 0.8922(3) 0.0571(12) Uani 1 1 d . . . . .
H20 H 0.902494 0.869039 0.947059 0.069 Uiso 1 1 calc R . . . .
C21 C 0.7356(3) 0.8416(5) 0.8724(3) 0.0493(11) Uani 1 1 d . . . . .
C22 C 0.7315(2) 0.7176(4) 0.8274(3) 0.0481(10) Uani 1 1 d . . . . .
H22 H 0.698632 0.661405 0.839576 0.058 Uiso 1 1 calc R . . . .
C23 C 0.6998(2) 0.7415(5) 0.7308(3) 0.0457(10) Uani 1 1 d . . . . .
H23A H 0.660189 0.683567 0.703315 0.055 Uiso 1 1 calc R . . . .
H23B H 0.682038 0.829030 0.719360 0.055 Uiso 1 1 calc R . . . .
C24 C 0.7549(2) 0.7208(5) 0.6937(3) 0.0475(10) Uani 1 1 d D . . . .
H24 H 0.761015 0.627593 0.691000 0.057 Uiso 0.589(14) 1 calc R . P A 1
H34A H 0.759591 0.628354 0.685898 0.057 Uiso 0.411(14) 1 calc R . P A 2
C25 C 0.8286(2) 0.7776(4) 0.7463(3) 0.0443(10) Uani 1 1 d . . . . .
C26 C 0.8242(3) 0.9248(5) 0.7539(3) 0.0523(11) Uani 1 1 d . . . . .
H26A H 0.837633 0.967644 0.712579 0.063 Uiso 1 1 calc R . . . .
H26B H 0.776335 0.950536 0.743939 0.063 Uiso 1 1 calc R . . . .
C27 C 0.8830(2) 0.7365(5) 0.7116(3) 0.0483(10) Uani 1 1 d . . . . .
C28 C 0.9393(3) 0.8161(6) 0.7207(4) 0.0672(15) Uani 1 1 d . . . . .
H28 H 0.943366 0.895474 0.747198 0.081 Uiso 1 1 calc R . . . .
C29 C 0.9901(3) 0.7801(8) 0.6911(5) 0.083(2) Uani 1 1 d . . . . .
H29 H 1.027153 0.835717 0.697142 0.100 Uiso 1 1 calc R . . . .
C30 C 0.9856(3) 0.6615(8) 0.6527(5) 0.0805(19) Uani 1 1 d . . . . .
H30 H 1.019679 0.636223 0.633427 0.097 Uiso 1 1 calc R . . . .
C31 C 0.9305(3) 0.5826(7) 0.6435(4) 0.0730(16) Uani 1 1 d . . . . .
H31 H 0.927043 0.502995 0.617397 0.088 Uiso 1 1 calc R . . . .
C32 C 0.8789(3) 0.6184(5) 0.6724(4) 0.0580(13) Uani 1 1 d . . . . .
H32 H 0.841618 0.562702 0.665309 0.070 Uiso 1 1 calc R . . . .
C33 C 0.9270(3) 0.6655(7) 0.8774(4) 0.0627(14) Uani 1 1 d . . . . .
C34 C 1.0488(3) 0.6708(11) 0.9397(7) 0.129(4) Uani 1 1 d . . . . .
H2 H 1.052392 0.637259 0.889738 0.193 Uiso 1 1 calc GR . . . .
H34B H 1.049928 0.601043 0.976778 0.193 Uiso 1 1 calc GR . . . .
H34C H 1.087792 0.727874 0.968547 0.193 Uiso 1 1 calc GR . . . .
Br3 Br 0.83357(13) 0.6048(2) 0.97940(18) 0.0477(7) Uani 0.589(14) 1 d D U P A 1
Br4 Br 0.71722(12) 0.7827(5) 0.58008(17) 0.0521(7) Uani 0.589(14) 1 d D U P A 1
Br Br 0.8424(4) 0.6252(9) 0.9843(3) 0.1026(19) Uani 0.411(14) 1 d D U P A 2
Br0A Br 0.7173(3) 0.8102(9) 0.5773(3) 0.0714(15) Uani 0.411(14) 1 d D U P A 2
Br1A Br 0.4832(3) 0.2809(8) 0.4625(3) 0.0903(19) Uani 0.411(14) 1 d D U P A 2
Br2A Br 0.6248(5) 0.3789(8) 0.8795(4) 0.0508(11) Uani 0.411(14) 1 d D U P A 2

loop_
_atom_site_aniso_label
_atom_site_aniso_U_11
_atom_site_aniso_U_22
_atom_site_aniso_U_33
_atom_site_aniso_U_23
_atom_site_aniso_U_13
_atom_site_aniso_U_12
O1 0.0581(18) 0.0342(15) 0.0516(18) 0.0010(13) 0.0189(15) 0.0048(14)
O2 0.0542(18) 0.0364(16) 0.066(2) 0.0110(14) 0.0292(16) -0.0001(13)
O3 0.0547(19) 0.0514(19) 0.065(2) -0.0033(16) 0.0321(17) -0.0105(15)
O7 0.0482(17) 0.0413(17) 0.0561(19) -0.0009(15) 0.0117(14) -0.0066(14)
O8 0.0415(16) 0.0458(18) 0.065(2) -0.0005(15) 0.0130(15) 0.0054(14)
C1 0.043(2) 0.053(3) 0.048(2) 0.006(2) 0.0172(19) 0.007(2)
C2 0.045(2) 0.052(3) 0.047(2) 0.002(2) 0.0185(19) 0.010(2)
C3 0.048(2) 0.037(2) 0.052(3) 0.0015(19) 0.023(2) 0.0036(18)
C4 0.050(2) 0.031(2) 0.049(2) 0.0031(18) 0.0198(19) 0.0010(18)
C5 0.040(2) 0.036(2) 0.045(2) 0.0046(17) 0.0150(17) -0.0009(17)
C6 0.041(2) 0.032(2) 0.042(2) 0.0016(17) 0.0143(17) -0.0014(16)
C7 0.054(3) 0.039(2) 0.047(2) -0.0019(19) 0.019(2) -0.0038(19)
C8 0.052(2) 0.033(2) 0.055(3) -0.0013(19) 0.024(2) 0.0001(18)
C9 0.050(2) 0.044(2) 0.042(2) -0.0052(18) 0.0184(19) -0.0041(19)
C10 0.039(2) 0.043(2) 0.039(2) 0.0043(18) 0.0097(17) 0.0028(17)
C11 0.048(2) 0.058(3) 0.051(3) 0.002(2) 0.021(2) 0.008(2)
C12 0.056(3) 0.089(4) 0.065(3) 0.004(3) 0.031(3) 0.015(3)
C13 0.051(3) 0.102(5) 0.057(3) 0.005(3) 0.029(2) -0.005(3)
C14 0.056(3) 0.075(4) 0.058(3) 0.014(3) 0.023(2) -0.014(3)
C15 0.050(2) 0.058(3) 0.049(3) 0.012(2) 0.018(2) 0.003(2)
C16 0.042(2) 0.037(2) 0.052(3) 0.0000(19) 0.0147(19) -0.0005(18)
C17 0.040(2) 0.063(3) 0.101(5) -0.004(3) 0.006(3) 0.008(2)
Br1 0.0470(11) 0.0496(13) 0.0411(10) 0.0018(5) 0.0130(8) 0.0100(5)
Br2 0.0542(12) 0.0367(16) 0.0421(7) -0.0029(8) 0.0179(7) 0.0068(10)
O4 0.072(2) 0.069(2) 0.065(2) 0.0083(18) 0.039(2) 0.0276(19)
O5 0.075(2) 0.050(2) 0.060(2) -0.0100(16) 0.0326(19) 0.0008(17)
O6 0.063(2) 0.0472(19) 0.060(2) -0.0046(16) 0.0197(17) -0.0108(16)
O9 0.057(2) 0.070(3) 0.078(3) 0.012(2) 0.0266(19) 0.0227(19)
O10 0.0447(19) 0.096(3) 0.080(3) 0.022(3) 0.0090(18) 0.002(2)
C18 0.046(2) 0.048(3) 0.049(2) 0.003(2) 0.017(2) 0.008(2)
C19 0.043(2) 0.047(3) 0.058(3) 0.001(2) 0.017(2) 0.004(2)
C20 0.054(3) 0.057(3) 0.053(3) 0.001(2) 0.015(2) -0.007(2)
C21 0.060(3) 0.049(3) 0.044(2) 0.007(2) 0.026(2) 0.014(2)
C22 0.045(2) 0.044(2) 0.055(3) -0.001(2) 0.020(2) 0.0042(19)
C23 0.043(2) 0.047(2) 0.051(3) 0.001(2) 0.024(2) 0.0053(19)
C24 0.046(2) 0.048(3) 0.048(3) -0.003(2) 0.019(2) 0.0016(19)
C25 0.047(2) 0.042(2) 0.044(2) 0.0005(18) 0.0185(19) 0.0035(18)
C26 0.061(3) 0.044(2) 0.051(3) 0.002(2) 0.022(2) 0.001(2)
C27 0.041(2) 0.055(3) 0.047(2) 0.006(2) 0.0161(19) 0.007(2)
C28 0.053(3) 0.078(4) 0.072(4) -0.002(3) 0.028(3) -0.010(3)
C29 0.052(3) 0.107(6) 0.098(5) 0.006(4) 0.038(3) -0.005(3)
C30 0.053(3) 0.110(6) 0.089(5) 0.009(4) 0.041(3) 0.013(3)
C31 0.060(3) 0.084(4) 0.080(4) -0.007(3) 0.033(3) 0.018(3)
C32 0.049(3) 0.062(3) 0.068(3) 0.000(3) 0.028(2) 0.010(2)
C33 0.043(2) 0.084(4) 0.057(3) 0.014(3) 0.015(2) -0.006(3)
C34 0.038(3) 0.165(9) 0.155(9) 0.040(7) 0.010(4) 0.015(4)
Br3 0.0477(9) 0.0490(11) 0.0471(9) 0.0095(5) 0.0199(6) 0.0070(6)
Br4 0.0368(8) 0.0744(15) 0.0400(8) 0.0104(8) 0.0105(6) 0.0106(8)
Br 0.118(3) 0.142(4) 0.0493(17) 0.029(2) 0.0360(19) 0.050(3)
Br0A 0.087(2) 0.085(3) 0.0550(18) -0.0186(16) 0.0425(17) -0.0177(16)
Br1A 0.0406(16) 0.181(5) 0.0393(16) 0.002(2) 0.0060(11) 0.013(2)
Br2A 0.069(3) 0.037(2) 0.0462(11) 0.0026(10) 0.0239(13) 0.0129(13)

loop_
_atom_type_symbol
_atom_type_description
_atom_type_scat_dispersion_real
_atom_type_scat_dispersion_imag
_atom_type_scat_source
C C 0.0181 0.0091 'International Tables Vol C Tables 4.2.6.8 and 6.1.1.4'
H H 0.0000 0.0000 'International Tables Vol C Tables 4.2.6.8 and 6.1.1.4'
Br Br -0.6763 1.2805 'International Tables Vol C Tables 4.2.6.8 and 6.1.1.4'
O O 0.0492 0.0322 'International Tables Vol C Tables 4.2.6.8 and 6.1.1.4'

loop_
_geom_angle_atom_site_label_1
_geom_angle_atom_site_label_2
_geom_angle_atom_site_label_3
_geom_angle
C8 O1 C7 106.8(3)
C9 O2 C8 125.7(3)
C16 O8 C17 114.7(4)
C2 C1 C6 115.2(4)
C2 C1 Br1 109.7(3)
C2 C1 Br1A 108.6(3)
C6 C1 Br1 111.8(3)
C6 C1 Br1A 108.3(3)
C1 C2 C3 111.7(4)
C4 C3 C2 110.8(4)
C9 C3 C2 111.6(4)
C9 C3 C4 110.9(4)
C3 C4 Br2 108.8(3)
C3 C4 Br2A 113.0(4)
C5 C4 C3 108.7(3)
C5 C4 Br2 114.4(3)
C5 C4 Br2A 104.8(4)
C4 C5 C6 111.5(3)
C4 C5 C8 111.9(4)
C4 C5 C16 107.7(4)
C8 C5 C6 103.7(3)
C16 C5 C6 109.7(4)
C16 C5 C8 112.5(4)
C1 C6 C5 109.7(3)
C1 C6 C7 110.9(4)
C1 C6 C10 111.8(3)
C7 C6 C5 100.9(3)
C10 C6 C5 111.6(3)
C10 C6 C7 111.5(4)
O1 C7 C6 106.0(4)
O1 C8 O2 108.0(4)
O1 C8 C5 105.1(4)
O2 C8 C5 114.1(4)
O2 C9 C3 118.8(4)
O3 C9 O2 117.9(4)
O3 C9 C3 123.3(4)
C11 C10 C6 120.1(4)
C11 C10 C15 117.3(4)
C15 C10 C6 122.5(4)
C10 C11 C12 120.8(5)
C13 C12 C11 120.6(5)
C12 C13 C14 119.6(5)
C13 C14 C15 119.9(5)
C14 C15 C10 121.8(5)
O7 C16 O8 124.2(4)
O7 C16 C5 122.3(4)
O8 C16 C5 113.5(4)
C21 O5 C20 124.8(4)
C20 O6 C26 106.9(4)
C33 O10 C34 110.3(6)
C19 C18 C22 109.0(4)
C19 C18 Br3 111.1(3)
C19 C18 Br 103.7(4)
C22 C18 Br3 110.5(3)
C22 C18 Br 111.7(4)
C18 C19 C20 111.8(4)
C18 C19 C25 111.1(4)
C18 C19 C33 108.2(4)
C20 C19 C25 103.2(4)
C33 C19 C20 112.3(4)
C33 C19 C25 110.2(4)
O5 C20 C19 114.2(4)
O6 C20 O5 108.3(4)
O6 C20 C19 104.3(4)
O4 C21 O5 117.5(5)
O4 C21 C22 123.5(5)
O5 C21 C22 119.0(4)
C18 C22 C23 113.1(4)
C21 C22 C18 111.4(4)
C21 C22 C23 109.4(4)
C24 C23 C22 111.6(4)
C23 C24 C25 115.2(4)
C23 C24 Br4 108.7(3)
C23 C24 Br0A 107.1(3)
C25 C24 Br4 111.7(3)
C25 C24 Br0A 107.0(3)
C24 C25 C19 110.4(4)
C24 C25 C26 110.7(4)
C26 C25 C19 99.8(4)
C27 C25 C19 110.9(4)
C27 C25 C24 111.8(4)
C27 C25 C26 112.8(4)
O6 C26 C25 106.6(4)
C28 C27 C25 120.4(5)
C28 C27 C32 117.8(5)
C32 C27 C25 121.8(4)
C27 C28 C29 121.5(6)
C30 C29 C28 120.0(6)
C31 C30 C29 118.9(6)
C30 C31 C32 121.5(6)
C27 C32 C31 120.3(6)
O9 C33 O10 126.0(5)
O9 C33 C19 121.8(5)
O10 C33 C19 112.2(6)

loop_
_geom_bond_atom_site_label_1
_geom_bond_atom_site_label_2
_geom_bond_distance
O1 C7 1.420(6)
O1 C8 1.401(6)
O2 C8 1.455(6)
O2 C9 1.346(6)
O3 C9 1.197(6)
O7 C16 1.198(6)
O8 C16 1.328(5)
O8 C17 1.445(6)
C1 C2 1.528(6)
C1 C6 1.535(6)
C1 Br1 1.919(5)
C1 Br1A 2.008(6)
C2 C3 1.556(7)
C3 C4 1.517(6)
C3 C9 1.489(6)
C4 C5 1.516(6)
C4 Br2 1.960(6)
C4 Br2A 1.977(7)
C5 C6 1.609(6)
C5 C8 1.543(6)
C5 C16 1.532(6)
C6 C7 1.544(6)
C6 C10 1.542(6)
C10 C11 1.382(7)
C10 C15 1.390(7)
C11 C12 1.401(8)
C12 C13 1.368(9)
C13 C14 1.368(9)
C14 C15 1.389(7)
O4 C21 1.196(6)
O5 C20 1.453(7)
O5 C21 1.363(6)
O6 C20 1.390(6)
O6 C26 1.425(6)
O9 C33 1.207(8)
O10 C33 1.307(7)
O10 C34 1.489(9)
C18 C19 1.492(7)
C18 C22 1.512(6)
C18 Br3 1.957(5)
C18 Br 1.983(6)
C19 C20 1.563(8)
C19 C25 1.643(7)
C19 C33 1.549(7)
C21 C22 1.489(7)
C22 C23 1.540(7)
C23 C24 1.530(6)
C24 C25 1.537(6)
C24 Br4 1.902(5)
C24 Br0A 2.055(7)
C25 C26 1.541(6)
C25 C27 1.533(6)
C27 C28 1.382(7)
C27 C32 1.387(8)
C28 C29 1.391(9)
C29 C30 1.384(11)
C30 C31 1.357(10)
C31 C32 1.398(7)
